data_8106611
loop_
_publ_author_name
'Fan, Hui-Tao'
'Zhong, Zhi-Guo'
'Yang, Yu-Han'
'Zhao, Ling'

_publ_section_title
;
 Crystal structure of
 ([3,3&#x2032;-bipyridine]-6,6&#x2032;-dicarboxylato-\k2
 O:O&#x2032;)-bis(1,2-bis(4-pyridyl)ethane-\k2 N:N&#x2032;)disilver(I)
 dihydrate, C37H35Ag2N5O6
;
_journal_issue 4
_journal_name_full 'Zeitschrift f\"ur Kristallographie - New Crystal Structures'
_journal_page_first 587
_journal_page_last 589
_journal_paper_doi 10.1515/ncrs-2016-0355
_journal_volume 232
_journal_year 2017
_chemical_formula_sum 'C37 H35 Ag2 N5 O6'
_chemical_formula_weight 861.44
_space_group_IT_number 15
_space_group_name_Hall '-C 2yc'
_space_group_name_H-M_alt 'C 1 2/c 1'
_symmetry_cell_setting monoclinic
_symmetry_space_group_name_Hall '-C 2yc'
_symmetry_space_group_name_H-M 'C 1 2/c 1'
_atom_sites_solution_hydrogens geom
_atom_sites_solution_primary direct
_atom_sites_solution_secondary difmap
_cell_angle_alpha 90.00
_cell_angle_beta 130.346(15)
_cell_angle_gamma 90.00
_cell_formula_units_Z 4
_cell_length_a 25.806(2)
_cell_length_b 9.3041(3)
_cell_length_c 18.0702(17)
_cell_measurement_reflns_used 1706
_cell_measurement_temperature 296(2)
_cell_measurement_theta_max 25.3540
_cell_measurement_theta_min 3.2640
_cell_volume 3306.7(8)
_computing_cell_refinement 'CrysAlisPro, Agilent Technologies'
_computing_data_collection 'CrysAlisPro, Agilent Technologies'
_computing_data_reduction 'CrysAlisPro, Agilent Technologies'
_computing_molecular_graphics 'Diamond 3.1'
_computing_publication_material SHELXL-97
_computing_structure_refinement 'SHELXL-97 (Sheldrick, 1997)'
_computing_structure_solution 'SHELXS-97 (Sheldrick, 1990)'
_diffrn_ambient_temperature 296(2)
_diffrn_measured_fraction_theta_full 0.999
_diffrn_measured_fraction_theta_max 0.999
_diffrn_measurement_device_type 'Xcalibur, Eos, Gemini'
_diffrn_measurement_method 'phi and omega scans'
_diffrn_radiation_monochromator graphite
_diffrn_radiation_source 'Enhance (Mo) X-ray Source'
_diffrn_radiation_type MoK\a
_diffrn_radiation_wavelength 0.71073
_diffrn_reflns_av_R_equivalents 0.0426
_diffrn_reflns_av_sigmaI/netI 0.0663
_diffrn_reflns_limit_h_max 24
_diffrn_reflns_limit_h_min -30
_diffrn_reflns_limit_k_max 7
_diffrn_reflns_limit_k_min -11
_diffrn_reflns_limit_l_max 20
_diffrn_reflns_limit_l_min -21
_diffrn_reflns_number 5989
_diffrn_reflns_theta_full 25.00
_diffrn_reflns_theta_max 25.00
_diffrn_reflns_theta_min 2.96
_diffrn_standards_decay_% 0
_diffrn_standards_interval_count 0
_diffrn_standards_interval_time 0
_diffrn_standards_number 7382
_exptl_absorpt_coefficient_mu 1.241
_exptl_absorpt_correction_T_max 0.8261
_exptl_absorpt_correction_T_min 0.7894
_exptl_absorpt_correction_type multi-scan
_exptl_absorpt_process_details SADABS
_exptl_crystal_colour colorless
_exptl_crystal_density_diffrn 1.730
_exptl_crystal_density_method 'not measured'
_exptl_crystal_description block
_exptl_crystal_F_000 1736
_exptl_crystal_size_max 0.20
_exptl_crystal_size_mid 0.18
_exptl_crystal_size_min 0.16
_refine_diff_density_max 2.042
_refine_diff_density_min -0.352
_refine_diff_density_rms 0.094
_refine_ls_extinction_method SHELXL
_refine_ls_goodness_of_fit_ref 1.001
_refine_ls_hydrogen_treatment constr
_refine_ls_matrix_type full
_refine_ls_number_parameters 226
_refine_ls_number_reflns 2917
_refine_ls_number_restraints 6
_refine_ls_restrained_S_all 1.000
_refine_ls_R_factor_all 0.0744
_refine_ls_R_factor_gt 0.0473
_refine_ls_shift/su_max 0.000
_refine_ls_shift/su_mean 0.000
_refine_ls_structure_factor_coef Fsqd
_refine_ls_weighting_details 'calc w=1/[\s^2^(Fo^2^)+(0.0300P)^2^+6.9733P] where P=(Fo^2^+2Fc^2^)/3'
_refine_ls_weighting_scheme calc
_refine_ls_wR_factor_gt 0.0891
_refine_ls_wR_factor_ref 0.0983
_reflns_number_gt 2160
_reflns_number_total 2917
_reflns_threshold_expression >2sigma(I)
_cod_data_source_file suppl_ncrs-2016-0355_suppl.cif
_cod_data_source_block a
_cod_original_cell_volume 3306.7(4)
_cod_original_sg_symbol_H-M 'C 2/c'
_cod_database_code 8106611

loop_
_symmetry_equiv_pos_as_xyz
'x, y, z'
'-x, y, -z+1/2'
'x+1/2, y+1/2, z'
'-x+1/2, y+1/2, -z+1/2'
'-x, -y, -z'
'x, -y, z-1/2'
'-x+1/2, -y+1/2, -z'
'x+1/2, -y+1/2, z-1/2'

loop_
_atom_site_label
_atom_site_type_symbol
_atom_site_fract_x
_atom_site_fract_y
_atom_site_fract_z
_atom_site_U_iso_or_equiv
_atom_site_adp_type
_atom_site_occupancy
_atom_site_symmetry_multiplicity
_atom_site_calc_flag
_atom_site_refinement_flags
_atom_site_disorder_assembly
_atom_site_disorder_group
Ag1 Ag 0.21618(2) 0.83844(5) 0.15737(3) 0.04489(17) Uani 1 1 d . . .
N2 N 0.2789(2) 0.7366(4) 0.1307(3) 0.0339(10) Uani 1 1 d . . .
N3 N 0.6276(2) 0.4244(4) 0.1340(3) 0.0339(10) Uani 1 1 d . . .
O1 O 0.3632(2) 1.0127(5) 0.3482(3) 0.0691(14) Uani 1 1 d . . .
O2 O 0.29350(18) 0.8568(4) 0.3369(2) 0.0447(10) Uani 1 1 d . . .
O1W O 0.2744(2) 0.1201(5) 0.1588(3) 0.0798(15) Uani 1 1 d . . .
H1WB H 0.2972 0.0890 0.2165 0.120 Uiso 1 1 d R . .
H1WC H 0.2621 0.2021 0.1633 0.120 Uiso 1 1 d R . .
C1 C 0.3922(3) 0.9251(5) 0.4940(4) 0.0356(13) Uani 1 1 d . . .
C2 C 0.3695(3) 0.8708(5) 0.5392(4) 0.0354(13) Uani 1 1 d . A .
H2 H 0.3256 0.8343 0.5016 0.043 Uiso 1 1 calc R . .
C3 C 0.4102(3) 0.8691(5) 0.6388(4) 0.0403(14) Uani 1 1 d . . .
H3 H 0.3930 0.8361 0.6677 0.048 Uiso 1 1 calc R A .
C4 C 0.4776(3) 0.9173(5) 0.6964(4) 0.0363(13) Uani 1 1 d . . .
C5 C 0.4996(3) 0.9696(5) 0.6487(4) 0.0418(14) Uani 1 1 d . . .
H5 H 0.5485 0.9835 0.6851 0.050 Uiso 1 1 d R A .
N1 N 0.4582(3) 0.9732(5) 0.5492(4) 0.0461(13) Uani 0.50 1 d PU A -1
C19 C 0.4582(3) 0.9732(5) 0.5492(4) 0.0461(13) Uani 0.50 1 d PU A -1
H19 H 0.4745 1.0078 0.5194 0.055 Uiso 0.50 1 calc PR A -1
C6 C 0.3467(3) 0.9323(6) 0.3836(4) 0.0393(14) Uani 1 1 d . A .
C7 C 0.2845(3) 0.5944(6) 0.1289(4) 0.0399(13) Uani 1 1 d . . .
H7 H 0.2575 0.5370 0.1341 0.048 Uiso 1 1 calc R . .
C8 C 0.3273(3) 0.5275(5) 0.1199(4) 0.0376(13) Uani 1 1 d . . .
H8 H 0.3281 0.4276 0.1180 0.045 Uiso 1 1 calc R . .
C9 C 0.3692(2) 0.6068(5) 0.1135(3) 0.0285(11) Uani 1 1 d . . .
C10 C 0.3633(3) 0.7551(5) 0.1143(4) 0.0369(13) Uani 1 1 d . . .
H10 H 0.3899 0.8144 0.1092 0.044 Uiso 1 1 calc R . .
C11 C 0.3182(3) 0.8151(5) 0.1225(4) 0.0358(13) Uani 1 1 d . . .
H11 H 0.3152 0.9148 0.1223 0.043 Uiso 1 1 calc R . .
C12 C 0.4181(3) 0.5323(5) 0.1077(4) 0.0365(13) Uani 1 1 d . . .
H12A H 0.4426 0.4603 0.1585 0.044 Uiso 1 1 calc R . .
H12B H 0.3921 0.4823 0.0460 0.044 Uiso 1 1 calc R . .
C13 C 0.4691(3) 0.6270(5) 0.1168(4) 0.0342(13) Uani 1 1 d . . .
H13A H 0.4914 0.6852 0.1748 0.041 Uiso 1 1 calc R . .
H13B H 0.4446 0.6920 0.0618 0.041 Uiso 1 1 calc R . .
C14 C 0.5235(2) 0.5527(5) 0.1220(3) 0.0284(11) Uani 1 1 d . . .
C15 C 0.5299(3) 0.4049(5) 0.1229(4) 0.0360(13) Uani 1 1 d . . .
H15 H 0.4994 0.3452 0.1193 0.043 Uiso 1 1 calc R . .
C16 C 0.5821(3) 0.3464(5) 0.1290(4) 0.0360(12) Uani 1 1 d . . .
H16 H 0.5855 0.2469 0.1298 0.043 Uiso 1 1 calc R . .
C17 C 0.6206(3) 0.5671(6) 0.1330(4) 0.0375(13) Uani 1 1 d . . .
H17 H 0.6517 0.6246 0.1366 0.045 Uiso 1 1 calc R . .
C18 C 0.5705(3) 0.6340(5) 0.1269(4) 0.0366(13) Uani 1 1 d . . .
H18 H 0.5683 0.7338 0.1261 0.044 Uiso 1 1 calc R . .

loop_
_atom_site_aniso_label
_atom_site_aniso_U_11
_atom_site_aniso_U_22
_atom_site_aniso_U_33
_atom_site_aniso_U_23
_atom_site_aniso_U_13
_atom_site_aniso_U_12
Ag1 0.0358(3) 0.0568(3) 0.0545(3) 0.0007(2) 0.0349(2) 0.0112(2)
N2 0.027(2) 0.038(3) 0.041(3) -0.006(2) 0.024(2) 0.000(2)
N3 0.028(2) 0.038(3) 0.039(3) -0.002(2) 0.023(2) 0.002(2)
O1 0.066(3) 0.073(3) 0.056(3) 0.012(2) 0.033(3) -0.021(3)
O2 0.038(2) 0.049(2) 0.042(2) -0.0055(18) 0.024(2) -0.005(2)
O1W 0.088(4) 0.080(3) 0.070(3) 0.003(2) 0.051(3) 0.030(3)
C1 0.037(3) 0.023(3) 0.045(4) -0.002(2) 0.026(3) 0.001(2)
C2 0.030(3) 0.026(3) 0.043(3) 0.000(2) 0.020(3) -0.002(2)
C3 0.043(3) 0.032(3) 0.048(4) -0.001(3) 0.030(3) -0.002(3)
C4 0.039(3) 0.019(3) 0.045(3) -0.003(2) 0.024(3) 0.003(2)
C5 0.030(3) 0.035(3) 0.048(4) -0.001(3) 0.020(3) -0.001(3)
N1 0.036(3) 0.045(3) 0.048(3) 0.003(3) 0.023(3) 0.003(3)
C19 0.036(3) 0.045(3) 0.048(3) 0.003(3) 0.023(3) 0.003(3)
C6 0.039(3) 0.028(3) 0.049(4) 0.001(3) 0.028(3) 0.008(3)
C7 0.036(3) 0.038(3) 0.059(4) -0.002(3) 0.037(3) -0.005(3)
C8 0.036(3) 0.027(3) 0.058(4) -0.004(3) 0.034(3) -0.002(2)
C9 0.025(3) 0.028(3) 0.033(3) 0.002(2) 0.019(2) 0.005(2)
C10 0.040(3) 0.029(3) 0.058(4) 0.004(3) 0.039(3) 0.001(2)
C11 0.035(3) 0.031(3) 0.049(3) -0.003(2) 0.030(3) 0.002(2)
C12 0.041(3) 0.032(3) 0.053(4) -0.002(3) 0.037(3) 0.002(3)
C13 0.034(3) 0.032(3) 0.041(3) 0.000(2) 0.026(3) 0.003(2)
C14 0.023(3) 0.035(3) 0.029(3) -0.003(2) 0.017(2) 0.004(2)
C15 0.033(3) 0.030(3) 0.054(4) -0.002(3) 0.032(3) -0.003(2)
C16 0.039(3) 0.028(3) 0.049(3) 0.003(3) 0.032(3) 0.007(3)
C17 0.036(3) 0.037(3) 0.053(4) -0.006(3) 0.035(3) -0.005(3)
C18 0.042(3) 0.024(3) 0.054(4) -0.002(2) 0.035(3) 0.001(2)

loop_
_atom_type_symbol
_atom_type_description
_atom_type_scat_dispersion_real
_atom_type_scat_dispersion_imag
_atom_type_scat_source
C C 0.0033 0.0016 'International Tables Vol C Tables 4.2.6.8 and 6.1.1.4'
H H 0.0000 0.0000 'International Tables Vol C Tables 4.2.6.8 and 6.1.1.4'
N N 0.0061 0.0033 'International Tables Vol C Tables 4.2.6.8 and 6.1.1.4'
O O 0.0106 0.0060 'International Tables Vol C Tables 4.2.6.8 and 6.1.1.4'
Ag Ag -0.8971 1.1015 'International Tables Vol C Tables 4.2.6.8 and 6.1.1.4'

loop_
_geom_angle_atom_site_label_1
_geom_angle_atom_site_label_2
_geom_angle_atom_site_label_3
_geom_angle
_geom_angle_site_symmetry_1
_geom_angle_site_symmetry_3
N2 Ag1 N3 161.30(15) . 3_455
N2 Ag1 O2 103.60(14) . .
N3 Ag1 O2 94.75(14) 3_455 .
C7 N2 C11 116.0(4) . .
C7 N2 Ag1 123.0(3) . .
C11 N2 Ag1 120.9(3) . .
C16 N3 C17 115.8(4) . .
C16 N3 Ag1 125.4(3) . 3_545
C17 N3 Ag1 118.6(3) . 3_545
C6 O2 Ag1 121.3(3) . .
H1WB O1W H1WC 101.2 . .
C2 C1 N1 119.5(5) . .
C2 C1 C6 121.9(5) . .
N1 C1 C6 118.5(5) . .
C1 C2 C3 121.6(5) . .
C1 C2 H2 119.2 . .
C3 C2 H2 119.2 . .
C2 C3 C4 119.8(5) . .
C2 C3 H3 120.1 . .
C4 C3 H3 120.1 . .
C5 C4 C3 117.3(5) . .
C5 C4 C4 121.5(6) . 2_656
C3 C4 C4 121.1(6) . 2_656
N1 C5 C4 122.3(5) . .
N1 C5 H5 116.6 . .
C4 C5 H5 119.5 . .
C5 N1 C1 119.3(5) . .
O1 C6 O2 125.8(5) . .
O1 C6 C1 118.4(5) . .
O2 C6 C1 115.8(5) . .
N2 C7 C8 124.3(5) . .
N2 C7 H7 117.8 . .
C8 C7 H7 117.8 . .
C7 C8 C9 120.3(5) . .
C7 C8 H8 119.8 . .
C9 C8 H8 119.8 . .
C8 C9 C10 115.9(5) . .
C8 C9 C12 120.0(4) . .
C10 C9 C12 124.0(4) . .
C11 C10 C9 120.4(5) . .
C11 C10 H10 119.8 . .
C9 C10 H10 119.8 . .
N2 C11 C10 123.0(5) . .
N2 C11 H11 118.5 . .
C10 C11 H11 118.5 . .
C13 C12 C9 116.0(4) . .
C13 C12 H12A 108.3 . .
C9 C12 H12A 108.3 . .
C13 C12 H12B 108.3 . .
C9 C12 H12B 108.3 . .
H12A C12 H12B 107.4 . .
C12 C13 C14 116.8(4) . .
C12 C13 H13A 108.1 . .
C14 C13 H13A 108.1 . .
C12 C13 H13B 108.1 . .
C14 C13 H13B 108.1 . .
H13A C13 H13B 107.3 . .
C15 C14 C18 116.7(4) . .
C15 C14 C13 123.7(4) . .
C18 C14 C13 119.6(4) . .
C14 C15 C16 119.6(5) . .
C14 C15 H15 120.2 . .
C16 C15 H15 120.2 . .
N3 C16 C15 124.0(5) . .
N3 C16 H16 118.0 . .
C15 C16 H16 118.0 . .
N3 C17 C18 124.1(5) . .
N3 C17 H17 117.9 . .
C18 C17 H17 117.9 . .
C17 C18 C14 119.9(5) . .
C17 C18 H18 120.0 . .
C14 C18 H18 120.0 . .

loop_
_geom_bond_atom_site_label_1
_geom_bond_atom_site_label_2
_geom_bond_distance
_geom_bond_site_symmetry_2
Ag1 N2 2.182(4) .
Ag1 N3 2.190(4) 3_455
Ag1 O2 2.480(4) .
N2 C7 1.334(6) .
N2 C11 1.335(6) .
N3 C16 1.333(6) .
N3 C17 1.338(6) .
N3 Ag1 2.190(4) 3_545
O1 C6 1.227(6) .
O2 C6 1.261(6) .
O1W H1WB 0.8500 .
O1W H1WC 0.8500 .
C1 C2 1.373(7) .
C1 N1 1.376(7) .
C1 C6 1.526(7) .
C2 C3 1.377(7) .
C2 H2 0.9300 .
C3 C4 1.401(7) .
C3 H3 0.9300 .
C4 C5 1.392(7) .
C4 C4 1.479(10) 2_656
C5 N1 1.375(7) .
C5 H5 0.9825 .
C7 C8 1.366(7) .
C7 H7 0.9300 .
C8 C9 1.373(7) .
C8 H8 0.9300 .
C9 C10 1.389(6) .
C9 C12 1.503(6) .
C10 C11 1.382(7) .
C10 H10 0.9300 .
C11 H11 0.9300 .
C12 C13 1.501(6) .
C12 H12A 0.9700 .
C12 H12B 0.9700 .
C13 C14 1.511(6) .
C13 H13A 0.9700 .
C13 H13B 0.9700 .
C14 C15 1.384(6) .
C14 C18 1.384(7) .
C15 C16 1.388(7) .
C15 H15 0.9300 .
C16 H16 0.9300 .
C17 C18 1.374(7) .
C17 H17 0.9300 .
C18 H18 0.9300 .

loop_
_geom_torsion_atom_site_label_1
_geom_torsion_atom_site_label_2
_geom_torsion_atom_site_label_3
_geom_torsion_atom_site_label_4
_geom_torsion
_geom_torsion_site_symmetry_1
_geom_torsion_site_symmetry_2
_geom_torsion_site_symmetry_3
_geom_torsion_site_symmetry_4
N3 Ag1 N2 C7 -81.1(6) 3_455 . . .
O2 Ag1 N2 C7 87.5(4) . . . .
N3 Ag1 N2 C11 104.1(6) 3_455 . . .
O2 Ag1 N2 C11 -87.3(4) . . . .
N2 Ag1 O2 C6 63.3(4) . . . .
N3 Ag1 O2 C6 -120.4(4) 3_455 . . .
N1 C1 C2 C3 3.0(7) . . . .
C6 C1 C2 C3 -177.8(4) . . . .
C1 C2 C3 C4 -3.1(7) . . . .
C2 C3 C4 C5 1.9(7) . . . .
C2 C3 C4 C4 179.8(4) . . . 2_656
C3 C4 C5 N1 -0.8(7) . . . .
C4 C4 C5 N1 -178.6(4) 2_656 . . .
C4 C5 N1 C1 0.7(8) . . . .
C2 C1 N1 C5 -1.7(7) . . . .
C6 C1 N1 C5 179.0(5) . . . .
Ag1 O2 C6 O1 6.8(7) . . . .
Ag1 O2 C6 C1 -175.6(3) . . . .
C2 C1 C6 O1 161.9(5) . . . .
N1 C1 C6 O1 -18.8(7) . . . .
C2 C1 C6 O2 -15.9(7) . . . .
N1 C1 C6 O2 163.4(5) . . . .
C11 N2 C7 C8 0.3(8) . . . .
Ag1 N2 C7 C8 -174.7(4) . . . .
N2 C7 C8 C9 1.1(9) . . . .
C7 C8 C9 C10 -1.7(8) . . . .
C7 C8 C9 C12 177.6(5) . . . .
C8 C9 C10 C11 1.0(8) . . . .
C12 C9 C10 C11 -178.2(5) . . . .
C7 N2 C11 C10 -1.1(8) . . . .
Ag1 N2 C11 C10 174.0(4) . . . .
C9 C10 C11 N2 0.4(8) . . . .
C8 C9 C12 C13 -170.7(5) . . . .
C10 C9 C12 C13 8.5(8) . . . .
C9 C12 C13 C14 173.6(4) . . . .
C12 C13 C14 C15 -2.8(7) . . . .
C12 C13 C14 C18 177.7(5) . . . .
C18 C14 C15 C16 0.4(7) . . . .
C13 C14 C15 C16 -179.2(5) . . . .
C17 N3 C16 C15 0.2(8) . . . .
Ag1 N3 C16 C15 174.0(4) 3_545 . . .
C14 C15 C16 N3 -0.3(8) . . . .
C16 N3 C17 C18 -0.3(8) . . . .
Ag1 N3 C17 C18 -174.5(4) 3_545 . . .
N3 C17 C18 C14 0.4(8) . . . .
C15 C14 C18 C17 -0.4(7) . . . .
C13 C14 C18 C17 179.1(5) . . . .
